data_4308605
loop_
_publ_author_name
'Federica Bonadio'
'Maria-Cristina Senna'
'J\"urgen Ensling'
'Andreas Sieber'
'Antonia Neels'
'Helen Stoeckli-Evans'
'Silvio Decurtins'

_publ_section_title
;
Cyano-Bridged Structures Based on [MnII(N3O2-Macrocycle)]2+: A Synthetic,
Structural, and Magnetic Study
;
_journal_name_full 'Inorganic Chemistry'
_journal_page_first 969
_journal_page_last 978
_journal_paper_doi 10.1021/ic049209u
_journal_volume 44
_journal_year 2005
_chemical_formula_moiety '(C21 H21 Cr Mn N9 O2), (C36 H46 Cr Mn2 N12 O6), 7.5(H2 O)'
_chemical_formula_sum 'C57 H82 Cr2 Mn3 N21 O15.5'
_chemical_formula_weight 1578.26
_space_group_IT_number 14
_symmetry_cell_setting monoclinic
_symmetry_space_group_name_Hall '-P 2yn'
_symmetry_space_group_name_H-M 'P 1 21/n 1'
_atom_sites_solution_hydrogens geom
_atom_sites_solution_primary direct
_atom_sites_solution_secondary difmap
_audit_creation_method SHELXL-97
_cell_angle_alpha 90.00
_cell_angle_beta 94.205(7)
_cell_angle_gamma 90.00
_cell_formula_units_Z 4
_cell_length_a 16.3911(14)
_cell_length_b 10.6924(5)
_cell_length_c 41.291(3)
_cell_measurement_reflns_used 14195
_cell_measurement_temperature 153(2)
_cell_measurement_theta_max 26.08
_cell_measurement_theta_min 1.33
_cell_volume 7217.2(9)
_computing_cell_refinement 'X-Area V1.17 (STOE & Cie GmbH, 2002)'
_computing_data_collection 'X-Area V1.17 (STOE & Cie GmbH, 2002)'
_computing_data_reduction 'X-RED32 V1.04 (STOE & Cie GmbH, 2002)'
_computing_molecular_graphics 'PLATON99 (Spek, 1990)'
_computing_publication_material 'SHELXL-97 (Sheldrick, 1997)'
_computing_structure_refinement 'SHELXL-97 (Sheldrick, 1997)'
_computing_structure_solution 'SHELXS-97 (Sheldrick, 1990)'
_diffrn_ambient_temperature 153(2)
_diffrn_detector_area_resol_mean 6.67
_diffrn_measured_fraction_theta_full 0.990
_diffrn_measured_fraction_theta_max 0.990
_diffrn_measurement_device_type 'STOE IPDS-2'
_diffrn_measurement_method 'rotation method'
_diffrn_radiation_monochromator graphite
_diffrn_radiation_source 'fine-focus sealed tube'
_diffrn_radiation_type MoK\a
_diffrn_radiation_wavelength 0.71073
_diffrn_reflns_av_R_equivalents 0.2146
_diffrn_reflns_av_sigmaI/netI 0.2154
_diffrn_reflns_limit_h_max 20
_diffrn_reflns_limit_h_min -20
_diffrn_reflns_limit_k_max 13
_diffrn_reflns_limit_k_min -12
_diffrn_reflns_limit_l_max 50
_diffrn_reflns_limit_l_min -51
_diffrn_reflns_number 51701
_diffrn_reflns_theta_full 26.14
_diffrn_reflns_theta_max 26.14
_diffrn_reflns_theta_min 1.31
_diffrn_standards_decay_% 0
_diffrn_standards_interval_time 0
_diffrn_standards_number 0
_exptl_absorpt_coefficient_mu 0.878
_exptl_absorpt_correction_T_max 0.698
_exptl_absorpt_correction_T_min 0.238
_exptl_absorpt_correction_type empirical
_exptl_absorpt_process_details 'DIFABS (PLATON99, Spek 1990)'
_exptl_crystal_colour yellow
_exptl_crystal_density_diffrn 1.453
_exptl_crystal_density_meas ?
_exptl_crystal_density_method 'not measured'
_exptl_crystal_description rod
_exptl_crystal_F_000 3272
_exptl_crystal_size_max 0.50
_exptl_crystal_size_mid 0.15
_exptl_crystal_size_min 0.15
_refine_diff_density_max 0.995
_refine_diff_density_min -0.450
_refine_diff_density_rms 0.103
_refine_ls_extinction_method none
_refine_ls_goodness_of_fit_ref 0.819
_refine_ls_hydrogen_treatment constr
_refine_ls_matrix_type full
_refine_ls_number_parameters 820
_refine_ls_number_reflns 14272
_refine_ls_number_restraints 1
_refine_ls_restrained_S_all 0.822
_refine_ls_R_factor_all 0.1927
_refine_ls_R_factor_gt 0.0772
_refine_ls_shift/su_max 0.001
_refine_ls_shift/su_mean <0.001
_refine_ls_structure_factor_coef Fsqd
_refine_ls_weighting_details 'calc w=1/[\s^2^(Fo^2^)+(0.0828P)^2^] where P=(Fo^2^+2Fc^2^)/3'
_refine_ls_weighting_scheme calc
_refine_ls_wR_factor_gt 0.1551
_refine_ls_wR_factor_ref 0.1993
_reflns_number_gt 5465
_reflns_number_total 14272
_reflns_threshold_expression I>2sigma(I)
_cod_data_source_file ic049209usi20040617_113640_5.cif
_cod_data_source_block compound_5
_cod_depositor_comments
;
The following automatic conversions were performed:

'_exptl_crystal_density_meas' value 'none' was changed to '?' - the
value is perceived as not measured.

Automatic conversion script
Id: cif_fix_values 3008 2015-01-20 13:52:24Z robertas 

The following automatic conversions were performed:

data name '_atom_site_symetry_multiplicity' was replaced with
'_atom_site_symmetry_multiplicity' as specified in the replacement
file 'data/replacement-values/replacement_tags.lst'.

Automatic conversion script
Id: cif_correct_tags 9268 2022-04-12 08:56:07Z antanas 
;
_cod_original_sg_symbol_H-M 'P 21/n'
_cod_original_formula_sum 'C57 H82 Cr2 Mn3 N21 O15.50'
_cod_database_code 4308605

loop_
_symmetry_equiv_pos_as_xyz
'x, y, z'
'-x+1/2, y+1/2, -z+1/2'
'-x, -y, -z'
'x-1/2, -y-1/2, z-1/2'

loop_
_atom_site_label
_atom_site_type_symbol
_atom_site_fract_x
_atom_site_fract_y
_atom_site_fract_z
_atom_site_U_iso_or_equiv
_atom_site_adp_type
_atom_site_occupancy
_atom_site_symmetry_multiplicity
_atom_site_calc_flag
_atom_site_refinement_flags
_atom_site_disorder_assembly
_atom_site_disorder_group
Cr1 Cr 0.07272(7) 0.19639(12) 0.11724(3) 0.0373(3) Uani 1 1 d . . .
Mn1 Mn 0.20473(7) 0.58833(11) 0.06333(3) 0.0369(3) Uani 1 1 d . . .
Mn2 Mn -0.02842(7) -0.18047(11) 0.18647(3) 0.0364(3) Uani 1 1 d . . .
O1 O 0.2050(3) 0.7083(5) 0.10900(12) 0.0392(12) Uani 1 1 d . . .
O2 O 0.3142(3) 0.5276(5) 0.09680(12) 0.0406(13) Uani 1 1 d . . .
O3 O -0.0406(3) -0.2988(5) 0.13958(12) 0.0389(12) Uani 1 1 d . . .
O4 O -0.1436(3) -0.1167(5) 0.15803(13) 0.0419(13) Uani 1 1 d . . .
O1W O 0.2917(3) 0.7196(5) 0.04439(13) 0.0437(13) Uani 1 1 d . . .
H1WA H 0.3498 0.7380 0.0508 0.066 Uiso 1 1 d . . .
H1WB H 0.2811 0.7899 0.0283 0.066 Uiso 1 1 d . . .
O2W O -0.1096(3) -0.3153(5) 0.20905(13) 0.0452(13) Uani 1 1 d D . .
H2WA H -0.1494 -0.3550 0.1976 0.068 Uiso 1 1 d . . .
H2WB H -0.0903 -0.3509 0.2210 0.068 Uiso 1 1 d D . .
N1 N 0.1044(4) 0.7310(6) 0.05448(15) 0.0365(15) Uani 1 1 d . . .
N2 N 0.1405(4) 0.5562(6) 0.01550(15) 0.0357(15) Uani 1 1 d . . .
N3 N 0.2624(4) 0.4215(6) 0.04097(16) 0.0420(16) Uani 1 1 d . . .
N4 N 0.1238(4) 0.4623(7) 0.08882(16) 0.0424(16) Uani 1 1 d . . .
N5 N 0.0402(4) -0.0578(6) 0.15533(16) 0.0436(17) Uani 1 1 d . . .
N6 N -0.0239(4) 0.2989(7) 0.17686(17) 0.0491(18) Uani 1 1 d . . .
N7 N -0.0936(5) 0.1366(8) 0.07421(19) 0.058(2) Uani 1 1 d . . .
N8 N 0.1660(5) 0.1018(7) 0.0557(2) 0.056(2) Uani 1 1 d . . .
N9 N 0.2435(5) 0.2078(8) 0.16021(19) 0.060(2) Uani 1 1 d . . .
N10 N 0.0699(4) -0.3273(6) 0.19041(15) 0.0368(15) Uani 1 1 d . . .
N11 N 0.0481(4) -0.1515(6) 0.23186(15) 0.0355(15) Uani 1 1 d . . .
N12 N -0.0786(4) -0.0174(6) 0.21271(16) 0.0395(15) Uani 1 1 d . . .
C1 C 0.0841(5) 0.6339(7) 0.0035(2) 0.0404(19) Uani 1 1 d . . .
C2 C 0.0411(5) 0.6131(8) -0.02660(19) 0.046(2) Uani 1 1 d . . .
H2A H -0.0010 0.6684 -0.0347 0.055 Uiso 1 1 calc R . .
C3 C 0.0618(5) 0.5103(8) -0.0440(2) 0.048(2) Uani 1 1 d . . .
H3A H 0.0345 0.4945 -0.0647 0.057 Uiso 1 1 calc R . .
C4 C 0.1218(5) 0.4298(8) -0.03187(19) 0.046(2) Uani 1 1 d . . .
H4 H 0.1349 0.3570 -0.0436 0.056 Uiso 1 1 calc R . .
C5 C 0.1623(5) 0.4567(8) -0.00242(19) 0.0420(19) Uani 1 1 d . . .
C6 C 0.2318(5) 0.3808(8) 0.0133(2) 0.043(2) Uani 1 1 d . . .
C7 C 0.2624(6) 0.2705(9) -0.0040(2) 0.057(2) Uani 1 1 d . . .
H7C H 0.2451 0.2764 -0.0272 0.085 Uiso 1 1 calc R . .
H7B H 0.2402 0.1940 0.0050 0.085 Uiso 1 1 calc R . .
H7A H 0.3223 0.2684 -0.0012 0.085 Uiso 1 1 calc R . .
C8 C 0.3314(6) 0.3654(9) 0.0588(2) 0.054(2) Uani 1 1 d . . .
H8B H 0.3827 0.3975 0.0505 0.065 Uiso 1 1 calc R . .
H8A H 0.3299 0.2736 0.0556 0.065 Uiso 1 1 calc R . .
C9 C 0.3299(5) 0.3952(8) 0.0943(2) 0.048(2) Uani 1 1 d . . .
H9B H 0.2863 0.3467 0.1040 0.058 Uiso 1 1 calc R . .
H9A H 0.3830 0.3737 0.1059 0.058 Uiso 1 1 calc R . .
C10 C 0.3102(5) 0.5724(8) 0.1291(2) 0.047(2) Uani 1 1 d . . .
H10B H 0.3643 0.5643 0.1412 0.056 Uiso 1 1 calc R . .
H10A H 0.2701 0.5227 0.1404 0.056 Uiso 1 1 calc R . .
C11 C 0.2846(5) 0.7072(8) 0.1275(2) 0.048(2) Uani 1 1 d . . .
H11B H 0.2799 0.7412 0.1496 0.058 Uiso 1 1 calc R . .
H11A H 0.3248 0.7580 0.1165 0.058 Uiso 1 1 calc R . .
C12 C 0.1766(5) 0.8313(7) 0.1003(2) 0.0416(19) Uani 1 1 d . . .
H12B H 0.2162 0.8738 0.0870 0.050 Uiso 1 1 calc R . .
H12A H 0.1703 0.8819 0.1200 0.050 Uiso 1 1 calc R . .
C13 C 0.0951(5) 0.8172(8) 0.0811(2) 0.044(2) Uani 1 1 d . . .
H13B H 0.0538 0.7848 0.0953 0.053 Uiso 1 1 calc R . .
H13A H 0.0762 0.8995 0.0725 0.053 Uiso 1 1 calc R . .
C14 C 0.0651(5) 0.7384(7) 0.0262(2) 0.042(2) Uani 1 1 d . . .
C15 C 0.0073(6) 0.8401(9) 0.0149(2) 0.061(3) Uani 1 1 d . . .
H15C H -0.0089 0.8289 -0.0082 0.092 Uiso 1 1 calc R . .
H15B H 0.0342 0.9215 0.0183 0.092 Uiso 1 1 calc R . .
H15A H -0.0414 0.8368 0.0274 0.092 Uiso 1 1 calc R . .
C16 C 0.0993(5) 0.3705(8) 0.0989(2) 0.0415(19) Uani 1 1 d . . .
C17 C 0.0550(4) 0.0278(8) 0.13941(19) 0.0385(18) Uani 1 1 d . . .
C18 C 0.0089(5) 0.2671(8) 0.1549(2) 0.0419(19) Uani 1 1 d . . .
C19 C -0.0353(6) 0.1656(8) 0.0890(2) 0.046(2) Uani 1 1 d . . .
C20 C 0.1340(5) 0.1307(8) 0.0785(2) 0.046(2) Uani 1 1 d . . .
C21 C 0.1818(6) 0.2071(8) 0.1451(2) 0.046(2) Uani 1 1 d . . .
C22 C 0.0273(5) -0.0654(8) 0.25264(19) 0.043(2) Uani 1 1 d . . .
C23 C 0.0704(6) -0.0461(8) 0.2828(2) 0.050(2) Uani 1 1 d . . .
H23A H 0.0551 0.0171 0.2973 0.060 Uiso 1 1 calc R . .
C24 C 0.1363(6) -0.1238(9) 0.2902(2) 0.051(2) Uani 1 1 d . . .
H24A H 0.1666 -0.1157 0.3106 0.062 Uiso 1 1 calc R . .
C25 C 0.1593(5) -0.2142(8) 0.26816(19) 0.0440(19) Uani 1 1 d . . .
H25A H 0.2055 -0.2662 0.2731 0.053 Uiso 1 1 calc R . .
C26 C 0.1122(5) -0.2256(8) 0.23882(19) 0.0433(19) Uani 1 1 d . . .
C27 C 0.1264(5) -0.3198(8) 0.21289(19) 0.0433(19) Uani 1 1 d . . .
C28 C 0.2048(5) -0.3936(9) 0.2151(2) 0.058(2) Uani 1 1 d . . .
H28C H 0.2338 -0.3802 0.2364 0.087 Uiso 1 1 calc R . .
H28B H 0.2393 -0.3660 0.1981 0.087 Uiso 1 1 calc R . .
H28A H 0.1924 -0.4827 0.2123 0.087 Uiso 1 1 calc R . .
C29 C 0.0724(5) -0.4141(8) 0.16313(19) 0.0413(19) Uani 1 1 d . . .
H29B H 0.0919 -0.4971 0.1710 0.050 Uiso 1 1 calc R . .
H29A H 0.1104 -0.3826 0.1474 0.050 Uiso 1 1 calc R . .
C30 C -0.0134(5) -0.4253(7) 0.1468(2) 0.0417(19) Uani 1 1 d . . .
H30B H -0.0127 -0.4749 0.1266 0.050 Uiso 1 1 calc R . .
H30A H -0.0502 -0.4667 0.1614 0.050 Uiso 1 1 calc R . .
C31 C -0.1249(4) -0.2937(7) 0.12524(19) 0.0398(18) Uani 1 1 d . . .
H31B H -0.1614 -0.3436 0.1383 0.048 Uiso 1 1 calc R . .
H31A H -0.1282 -0.3275 0.1029 0.048 Uiso 1 1 calc R . .
C32 C -0.1495(5) -0.1592(8) 0.1250(2) 0.047(2) Uani 1 1 d . . .
H32B H -0.1129 -0.1095 0.1120 0.056 Uiso 1 1 calc R . .
H32A H -0.2063 -0.1499 0.1154 0.056 Uiso 1 1 calc R . .
C33 C -0.1575(5) 0.0162(7) 0.1616(2) 0.044(2) Uani 1 1 d . . .
H33B H -0.2122 0.0395 0.1516 0.053 Uiso 1 1 calc R . .
H33A H -0.1156 0.0647 0.1510 0.053 Uiso 1 1 calc R . .
C34 C -0.1522(5) 0.0424(8) 0.1976(2) 0.048(2) Uani 1 1 d . . .
H34B H -0.1498 0.1338 0.2014 0.058 Uiso 1 1 calc R . .
H34A H -0.2013 0.0092 0.2072 0.058 Uiso 1 1 calc R . .
C35 C -0.0463(5) 0.0122(7) 0.2408(2) 0.0418(19) Uani 1 1 d . . .
C36 C -0.0765(6) 0.1150(9) 0.2614(2) 0.061(3) Uani 1 1 d . . .
H36C H -0.0721 0.0889 0.2842 0.092 Uiso 1 1 calc R . .
H36B H -0.1339 0.1331 0.2546 0.092 Uiso 1 1 calc R . .
H36A H -0.0435 0.1903 0.2589 0.092 Uiso 1 1 calc R . .
Cr2 Cr 0.58688(8) 0.71652(12) 0.12868(3) 0.0373(3) Uani 1 1 d . . .
Mn21 Mn 0.59611(7) 0.21915(11) 0.12981(3) 0.0369(3) Uani 1 1 d . . .
O11 O 0.5646(3) 0.2045(5) 0.18233(12) 0.0452(13) Uani 1 1 d . . .
O12 O 0.7096(3) 0.2764(5) 0.16191(13) 0.0444(13) Uani 1 1 d . . .
N21 N 0.4729(4) 0.1293(6) 0.12957(16) 0.0408(16) Uani 1 1 d . . .
N22 N 0.5480(4) 0.1889(6) 0.07946(16) 0.0396(15) Uani 1 1 d . . .
N23 N 0.6898(4) 0.2850(6) 0.09661(17) 0.0426(16) Uani 1 1 d . . .
N24 N 0.5537(4) 0.4201(7) 0.13173(16) 0.0406(16) Uani 1 1 d . . .
N25 N 0.6329(4) 0.0115(6) 0.13003(17) 0.0445(17) Uani 1 1 d . . .
N26 N 0.7193(5) 0.6321(8) 0.07970(18) 0.057(2) Uani 1 1 d . . .
N27 N 0.4463(4) 0.7816(7) 0.17723(17) 0.0505(18) Uani 1 1 d . . .
N28 N 0.7238(4) 0.6828(7) 0.18795(17) 0.0466(17) Uani 1 1 d . . .
N29 N 0.4564(5) 0.7499(8) 0.06722(19) 0.058(2) Uani 1 1 d . . .
C41 C 0.4790(5) 0.1283(7) 0.07281(19) 0.0397(19) Uani 1 1 d . . .
C42 C 0.4487(6) 0.1011(8) 0.0412(2) 0.047(2) Uani 1 1 d . . .
H42 H 0.3997 0.0544 0.0370 0.056 Uiso 1 1 calc R . .
C43 C 0.4929(6) 0.1451(8) 0.0159(2) 0.051(2) Uani 1 1 d . . .
H43 H 0.4731 0.1317 -0.0061 0.061 Uiso 1 1 calc R . .
C44 C 0.5656(6) 0.2084(8) 0.0230(2) 0.051(2) Uani 1 1 d . . .
H44 H 0.5959 0.2389 0.0059 0.062 Uiso 1 1 calc R . .
C45 C 0.5941(5) 0.2273(8) 0.05461(19) 0.0418(19) Uani 1 1 d . . .
C46 C 0.6729(5) 0.2842(8) 0.0660(2) 0.044(2) Uani 1 1 d . . .
C47 C 0.7268(6) 0.3353(9) 0.0421(2) 0.057(2) Uani 1 1 d . . .
H47C H 0.7006 0.3252 0.0201 0.086 Uiso 1 1 calc R . .
H47B H 0.7790 0.2902 0.0438 0.086 Uiso 1 1 calc R . .
H47A H 0.7367 0.4243 0.0465 0.086 Uiso 1 1 calc R . .
C48 C 0.7668(5) 0.3319(8) 0.1120(2) 0.045(2) Uani 1 1 d . . .
H48B H 0.7857 0.4045 0.0997 0.055 Uiso 1 1 calc R . .
H48A H 0.8091 0.2659 0.1120 0.055 Uiso 1 1 calc R . .
C49 C 0.7550(5) 0.3707(8) 0.1465(2) 0.048(2) Uani 1 1 d . . .
H49B H 0.8089 0.3823 0.1586 0.058 Uiso 1 1 calc R . .
H49A H 0.7252 0.4512 0.1465 0.058 Uiso 1 1 calc R . .
C50 C 0.6898(6) 0.3120(9) 0.1939(2) 0.051(2) Uani 1 1 d . . .
H50B H 0.6610 0.3935 0.1934 0.061 Uiso 1 1 calc R . .
H50A H 0.7400 0.3190 0.2087 0.061 Uiso 1 1 calc R . .
C51 C 0.6345(5) 0.2089(9) 0.2054(2) 0.050(2) Uani 1 1 d . . .
H51B H 0.6635 0.1276 0.2062 0.060 Uiso 1 1 calc R . .
H51A H 0.6175 0.2281 0.2274 0.060 Uiso 1 1 calc R . .
C52 C 0.5107(5) 0.1019(8) 0.1873(2) 0.048(2) Uani 1 1 d . . .
H52B H 0.4898 0.1077 0.2091 0.057 Uiso 1 1 calc R . .
H52A H 0.5405 0.0218 0.1858 0.057 Uiso 1 1 calc R . .
C53 C 0.4402(5) 0.1072(8) 0.1614(2) 0.047(2) Uani 1 1 d . . .
H53B H 0.4095 0.0274 0.1610 0.056 Uiso 1 1 calc R . .
H53A H 0.4022 0.1755 0.1663 0.056 Uiso 1 1 calc R . .
C54 C 0.4363(5) 0.0938(7) 0.1028(2) 0.0366(18) Uani 1 1 d . . .
C55 C 0.3568(5) 0.0248(9) 0.0989(2) 0.052(2) Uani 1 1 d . . .
H55C H 0.3631 -0.0493 0.0853 0.077 Uiso 1 1 calc R . .
H55B H 0.3146 0.0795 0.0885 0.077 Uiso 1 1 calc R . .
H55A H 0.3405 -0.0010 0.1203 0.077 Uiso 1 1 calc R . .
C56 C 0.5601(5) 0.5276(9) 0.13073(19) 0.0413(19) Uani 1 1 d . . .
C57 C 0.6183(5) -0.0933(9) 0.12832(19) 0.0417(19) Uani 1 1 d . . .
C58 C 0.6724(6) 0.6654(8) 0.0971(2) 0.047(2) Uani 1 1 d . . .
C59 C 0.4960(5) 0.7587(7) 0.1599(2) 0.0412(19) Uani 1 1 d . . .
C60 C 0.6720(5) 0.6966(7) 0.16708(19) 0.0388(18) Uani 1 1 d . . .
C61 C 0.5035(5) 0.7388(7) 0.0891(2) 0.0396(19) Uani 1 1 d . . .
O3W O 0.1176 0.1710 0.2249 0.052 Uani 1 1 d . . .
O4W O 0.1126 0.3796 0.2666 0.057 Uani 1 1 d . . .
O5W O 0.2642 0.4874 0.2943 0.071 Uani 1 1 d . . .
O6W O 0.2597 0.9450 0.0175 0.057 Uani 1 1 d . . .
O7AW O 0.7567 1.0084 0.0497 0.063 Uani 0.70 1 d P . .
O7BW O 0.7994 0.9971 0.0432 0.080 Uani 0.30 1 d P . .
O8W O 0.5443 0.9512 0.2670 0.048 Uani 1 1 d . . .
O9W O 0.8062 0.4045 0.2646 0.067 Uani 1 1 d . . .
O10W O 0.5603 0.5467 0.0241 0.110 Uani 0.50 1 d P . .

loop_
_atom_site_aniso_label
_atom_site_aniso_U_11
_atom_site_aniso_U_22
_atom_site_aniso_U_33
_atom_site_aniso_U_23
_atom_site_aniso_U_13
_atom_site_aniso_U_12
Cr1 0.0362(7) 0.0359(7) 0.0398(7) 0.0044(6) 0.0019(6) -0.0011(6)
Mn1 0.0357(6) 0.0357(6) 0.0392(7) 0.0017(5) 0.0025(5) 0.0004(5)
Mn2 0.0363(6) 0.0357(6) 0.0371(6) 0.0005(5) 0.0022(5) 0.0000(5)
O1 0.038(3) 0.041(3) 0.038(3) 0.001(3) 0.003(2) -0.001(3)
O2 0.046(3) 0.038(3) 0.036(3) 0.006(3) -0.006(2) 0.004(3)
O3 0.040(3) 0.038(3) 0.038(3) -0.002(2) 0.001(2) 0.002(3)
O4 0.045(3) 0.037(3) 0.042(3) 0.000(3) -0.004(3) 0.001(3)
O1W 0.039(3) 0.045(3) 0.047(3) 0.006(3) 0.006(3) -0.003(3)
O2W 0.044(3) 0.046(3) 0.045(3) 0.010(3) -0.002(3) -0.001(3)
N1 0.036(3) 0.036(3) 0.037(4) 0.004(3) 0.007(3) -0.001(3)
N2 0.032(3) 0.035(4) 0.041(4) 0.001(3) 0.005(3) 0.002(3)
N3 0.038(4) 0.043(4) 0.045(4) 0.001(3) 0.004(3) 0.011(3)
N4 0.032(4) 0.051(4) 0.044(4) -0.001(4) 0.003(3) 0.006(3)
N5 0.043(4) 0.047(4) 0.041(4) -0.005(3) 0.005(3) -0.005(3)
N6 0.057(4) 0.043(4) 0.049(4) -0.005(4) 0.015(4) -0.003(4)
N7 0.048(5) 0.065(5) 0.059(5) 0.002(4) -0.006(4) -0.006(4)
N8 0.051(4) 0.059(5) 0.061(5) 0.010(4) 0.015(4) 0.006(4)
N9 0.049(5) 0.074(6) 0.057(5) 0.005(4) -0.001(4) -0.006(4)
N10 0.040(4) 0.034(3) 0.035(4) 0.001(3) -0.005(3) 0.000(3)
N11 0.032(3) 0.040(4) 0.035(4) -0.005(3) 0.009(3) -0.001(3)
N12 0.040(4) 0.040(4) 0.039(4) -0.003(3) 0.007(3) 0.001(3)
C1 0.040(5) 0.035(4) 0.046(5) 0.004(4) 0.001(4) -0.002(4)
C2 0.044(5) 0.053(5) 0.043(5) 0.005(4) 0.011(4) -0.001(4)
C3 0.053(5) 0.055(5) 0.035(5) 0.003(4) 0.001(4) 0.000(5)
C4 0.048(5) 0.056(5) 0.036(5) -0.005(4) 0.008(4) -0.002(4)
C5 0.041(5) 0.046(5) 0.039(5) 0.008(4) 0.002(4) -0.001(4)
C6 0.051(5) 0.040(4) 0.039(5) 0.001(4) 0.012(4) 0.003(4)
C7 0.073(6) 0.056(5) 0.042(5) 0.001(4) 0.012(5) 0.009(5)
C8 0.057(6) 0.057(5) 0.048(5) 0.008(4) -0.001(4) 0.019(5)
C9 0.042(5) 0.043(5) 0.059(6) 0.007(4) -0.004(4) 0.011(4)
C10 0.049(5) 0.051(5) 0.041(5) -0.001(4) 0.002(4) -0.003(4)
C11 0.054(5) 0.047(5) 0.044(5) -0.001(4) -0.008(4) -0.007(4)
C12 0.039(4) 0.040(4) 0.047(5) 0.000(4) 0.008(4) 0.000(4)
C13 0.045(5) 0.037(4) 0.051(5) -0.005(4) 0.008(4) 0.003(4)
C14 0.039(4) 0.034(4) 0.054(5) 0.006(4) 0.001(4) -0.002(4)
C15 0.064(6) 0.052(6) 0.064(6) 0.016(5) -0.015(5) 0.014(5)
C16 0.043(5) 0.038(4) 0.042(5) 0.004(4) -0.009(4) -0.002(4)
C17 0.030(4) 0.041(4) 0.044(5) 0.007(4) 0.001(4) -0.007(4)
C18 0.032(4) 0.040(4) 0.054(5) 0.009(4) -0.001(4) -0.004(4)
C19 0.045(5) 0.052(5) 0.042(5) 0.014(4) 0.003(4) 0.001(4)
C20 0.035(5) 0.039(5) 0.064(6) 0.003(4) -0.006(4) -0.004(4)
C21 0.051(5) 0.038(5) 0.049(5) 0.001(4) -0.001(4) -0.004(4)
C22 0.048(5) 0.043(5) 0.037(5) 0.009(4) -0.001(4) -0.008(4)
C23 0.062(6) 0.046(5) 0.041(5) -0.005(4) -0.001(4) 0.000(5)
C24 0.063(6) 0.057(5) 0.034(5) -0.003(4) -0.002(4) -0.009(5)
C25 0.045(5) 0.045(5) 0.040(5) 0.006(4) -0.009(4) 0.000(4)
C26 0.044(5) 0.048(5) 0.037(4) 0.006(4) 0.000(4) -0.004(4)
C27 0.046(5) 0.045(5) 0.039(5) 0.001(4) 0.006(4) 0.004(4)
C28 0.045(5) 0.065(6) 0.063(6) 0.002(5) 0.003(5) 0.018(5)
C29 0.041(4) 0.046(5) 0.038(4) -0.006(4) 0.005(4) 0.000(4)
C30 0.047(5) 0.037(4) 0.042(5) -0.002(4) 0.005(4) 0.002(4)
C31 0.033(4) 0.042(5) 0.043(4) 0.001(4) -0.007(3) 0.004(4)
C32 0.045(5) 0.047(5) 0.047(5) 0.006(4) -0.003(4) -0.003(4)
C33 0.046(5) 0.030(4) 0.055(5) -0.004(4) -0.003(4) 0.000(4)
C34 0.041(5) 0.041(5) 0.063(6) 0.000(4) 0.000(4) 0.011(4)
C35 0.047(5) 0.036(4) 0.043(5) -0.006(4) 0.009(4) 0.003(4)
C36 0.062(6) 0.061(6) 0.062(6) -0.023(5) 0.012(5) 0.006(5)
Cr2 0.0362(7) 0.0339(7) 0.0415(7) -0.0009(6) 0.0014(6) 0.0005(6)
Mn21 0.0385(7) 0.0333(6) 0.0389(7) -0.0002(5) 0.0030(5) -0.0012(5)
O11 0.055(3) 0.042(3) 0.038(3) 0.006(3) 0.000(3) -0.002(3)
O12 0.050(3) 0.040(3) 0.042(3) -0.002(3) -0.004(3) -0.003(3)
N21 0.042(4) 0.039(4) 0.042(4) 0.009(3) 0.006(3) 0.006(3)
N22 0.037(4) 0.031(3) 0.050(4) 0.000(3) -0.001(3) -0.001(3)
N23 0.044(4) 0.034(4) 0.050(4) 0.000(3) 0.003(3) 0.003(3)
N24 0.042(4) 0.038(4) 0.042(4) -0.004(3) -0.001(3) 0.001(3)
N25 0.039(4) 0.032(4) 0.063(5) -0.002(3) 0.003(3) -0.002(3)
N26 0.054(5) 0.069(5) 0.048(4) -0.003(4) 0.012(4) 0.000(4)
N27 0.042(4) 0.062(5) 0.048(4) -0.003(4) 0.007(3) -0.004(4)
N28 0.046(4) 0.047(4) 0.049(4) 0.008(4) 0.012(4) 0.003(4)
N29 0.044(4) 0.078(6) 0.051(5) -0.001(4) 0.005(4) 0.003(4)
C41 0.041(5) 0.035(4) 0.043(5) 0.001(4) 0.000(4) 0.006(4)
C42 0.052(5) 0.039(5) 0.048(5) -0.004(4) -0.007(4) 0.006(4)
C43 0.056(6) 0.048(5) 0.047(5) -0.009(4) -0.002(4) 0.004(4)
C44 0.058(6) 0.043(5) 0.055(5) 0.007(4) 0.016(5) 0.013(5)
C45 0.045(5) 0.046(5) 0.035(4) 0.002(4) 0.002(4) 0.010(4)
C46 0.052(5) 0.040(4) 0.041(5) 0.004(4) 0.017(4) 0.001(4)
C47 0.059(6) 0.058(6) 0.057(6) 0.012(5) 0.020(5) -0.009(5)
C48 0.031(4) 0.048(5) 0.058(5) -0.007(4) 0.009(4) 0.000(4)
C49 0.047(5) 0.042(5) 0.054(5) 0.006(4) -0.007(4) 0.001(4)
C50 0.055(5) 0.053(5) 0.043(5) -0.002(4) -0.007(4) -0.004(5)
C51 0.048(5) 0.053(5) 0.047(5) 0.004(4) -0.004(4) 0.003(4)
C52 0.045(5) 0.045(5) 0.054(5) 0.011(4) 0.014(4) 0.002(4)
C53 0.044(5) 0.047(5) 0.050(5) 0.006(4) 0.010(4) 0.001(4)
C54 0.035(4) 0.029(4) 0.047(5) -0.002(4) 0.009(4) -0.001(3)
C55 0.039(5) 0.049(5) 0.066(6) 0.001(5) -0.003(4) -0.006(4)
C56 0.036(4) 0.048(5) 0.040(5) -0.008(4) 0.004(4) 0.006(4)
C57 0.032(4) 0.052(6) 0.040(5) -0.006(4) -0.001(4) 0.003(4)
C58 0.057(6) 0.038(5) 0.042(5) 0.000(4) -0.017(4) -0.005(4)
C59 0.038(4) 0.040(5) 0.045(5) -0.005(4) -0.006(4) -0.004(4)
C60 0.042(4) 0.035(4) 0.039(4) 0.002(4) 0.006(4) 0.005(4)
C61 0.039(4) 0.036(4) 0.044(5) 0.004(4) 0.008(4) -0.002(4)
O3W 0.064 0.054 0.040 -0.004 0.005 0.002
O4W 0.059 0.062 0.051 -0.008 0.010 -0.004
O5W 0.058 0.070 0.086 -0.020 0.005 0.005
O6W 0.071 0.035 0.063 -0.005 0.002 0.008
O7AW 0.058 0.079 0.050 -0.004 -0.021 -0.023
O7BW 0.054 0.102 0.083 0.021 -0.001 -0.066
O8W 0.055 0.044 0.046 -0.008 0.009 -0.010
O9W 0.066 0.073 0.064 0.014 0.020 0.004
O10W 0.084 0.120 0.122 -0.047 -0.027 0.030

loop_
_atom_type_symbol
_atom_type_description
_atom_type_scat_dispersion_real
_atom_type_scat_dispersion_imag
_atom_type_scat_source
C C 0.0033 0.0016 'International Tables Vol C Tables 4.2.6.8 and 6.1.1.4'
H H 0.0000 0.0000 'International Tables Vol C Tables 4.2.6.8 and 6.1.1.4'
Cr Cr 0.3209 0.6236 'International Tables Vol C Tables 4.2.6.8 and 6.1.1.4'
Mn Mn 0.3368 0.7283 'International Tables Vol C Tables 4.2.6.8 and 6.1.1.4'
N N 0.0061 0.0033 'International Tables Vol C Tables 4.2.6.8 and 6.1.1.4'
O O 0.0106 0.0060 'International Tables Vol C Tables 4.2.6.8 and 6.1.1.4'

loop_
_geom_angle_atom_site_label_1
_geom_angle_atom_site_label_2
_geom_angle_atom_site_label_3
_geom_angle
_geom_angle_site_symmetry_1
_geom_angle_site_symmetry_3
_geom_angle_publ_flag
C17 Cr1 C21 86.9(3) . . ?
C17 Cr1 C16 174.0(3) . . ?
C21 Cr1 C16 87.5(3) . . ?
C17 Cr1 C20 98.0(3) . . ?
C21 Cr1 C20 90.0(3) . . ?
C16 Cr1 C20 84.0(3) . . ?
C17 Cr1 C19 88.2(3) . . ?
C21 Cr1 C19 174.0(3) . . ?
C16 Cr1 C19 97.5(3) . . ?
C20 Cr1 C19 87.4(3) . . ?
C17 Cr1 C18 83.7(3) . . ?
C21 Cr1 C18 91.5(3) . . ?
C16 Cr1 C18 94.4(3) . . ?
C20 Cr1 C18 177.8(3) . . ?
C19 Cr1 C18 91.2(3) . . ?
O1W Mn1 N2 93.5(2) . . ?
O1W Mn1 N4 172.6(2) . . ?
N2 Mn1 N4 93.9(2) . . ?
O1W Mn1 N3 93.3(2) . . ?
N2 Mn1 N3 72.2(2) . . ?
N4 Mn1 N3 89.8(2) . . ?
O1W Mn1 N1 89.7(2) . . ?
N2 Mn1 N1 70.4(2) . . ?
N4 Mn1 N1 91.9(2) . . ?
N3 Mn1 N1 142.6(2) . . ?
O1W Mn1 O1 88.46(19) . . ?
N2 Mn1 O1 143.5(2) . . ?
N4 Mn1 O1 85.1(2) . . ?
N3 Mn1 O1 144.1(2) . . ?
N1 Mn1 O1 73.2(2) . . ?
O1W Mn1 O2 83.9(2) . . ?
N2 Mn1 O2 143.6(2) . . ?
N4 Mn1 O2 90.6(2) . . ?
N3 Mn1 O2 71.7(2) . . ?
N1 Mn1 O2 145.5(2) . . ?
O1 Mn1 O2 72.83(19) . . ?
N11 Mn2 N5 97.5(2) . . ?
N11 Mn2 O2W 93.2(2) . . ?
N5 Mn2 O2W 169.2(2) . . ?
N11 Mn2 N12 71.6(2) . . ?
N5 Mn2 N12 92.3(2) . . ?
O2W Mn2 N12 92.8(2) . . ?
N11 Mn2 N10 71.1(2) . . ?
N5 Mn2 N10 93.7(2) . . ?
O2W Mn2 N10 88.0(2) . . ?
N12 Mn2 N10 142.7(2) . . ?
N11 Mn2 O4 143.6(2) . . ?
N5 Mn2 O4 87.7(2) . . ?
O2W Mn2 O4 84.81(19) . . ?
N12 Mn2 O4 72.2(2) . . ?
N10 Mn2 O4 144.9(2) . . ?
N11 Mn2 O3 143.2(2) . . ?
N5 Mn2 O3 81.6(2) . . ?
O2W Mn2 O3 88.77(19) . . ?
N12 Mn2 O3 145.0(2) . . ?
N10 Mn2 O3 72.3(2) . . ?
O4 Mn2 O3 73.22(18) . . ?
C12 O1 C11 113.5(6) . . ?
C12 O1 Mn1 109.2(4) . . ?
C11 O1 Mn1 112.1(4) . . ?
C10 O2 C9 114.7(6) . . ?
C10 O2 Mn1 112.6(5) . . ?
C9 O2 Mn1 111.9(5) . . ?
C30 O3 C31 112.7(6) . . ?
C30 O3 Mn2 109.5(4) . . ?
C31 O3 Mn2 109.9(4) . . ?
C32 O4 C33 114.1(6) . . ?
C32 O4 Mn2 113.3(5) . . ?
C33 O4 Mn2 112.0(5) . . ?
Mn1 O1W H1WA 132.3 . . ?
Mn1 O1W H1WB 128.9 . . ?
H1WA O1W H1WB 98.2 . . ?
Mn2 O2W H2WA 122.0 . . ?
Mn2 O2W H2WB 114.0 . . ?
H2WA O2W H2WB 113.7 . . ?
C14 N1 C13 124.8(7) . . ?
C14 N1 Mn1 119.8(5) . . ?
C13 N1 Mn1 115.1(5) . . ?
C1 N2 C5 119.7(7) . . ?
C1 N2 Mn1 121.2(5) . . ?
C5 N2 Mn1 119.0(5) . . ?
C6 N3 C8 123.6(7) . . ?
C6 N3 Mn1 118.9(5) . . ?
C8 N3 Mn1 117.5(5) . . ?
C16 N4 Mn1 158.5(6) . . ?
C17 N5 Mn2 159.3(6) . . ?
C27 N10 C29 123.0(7) . . ?
C27 N10 Mn2 119.5(5) . . ?
C29 N10 Mn2 116.6(5) . . ?
C22 N11 C26 120.8(7) . . ?
C22 N11 Mn2 119.6(5) . . ?
C26 N11 Mn2 119.5(5) . . ?
C35 N12 C34 123.5(7) . . ?
C35 N12 Mn2 119.3(5) . . ?
C34 N12 Mn2 117.0(5) . . ?
N2 C1 C2 121.9(7) . . ?
N2 C1 C14 114.0(7) . . ?
C2 C1 C14 123.8(7) . . ?
C3 C2 C1 117.7(8) . . ?
C3 C2 H2A 121.1 . . ?
C1 C2 H2A 121.1 . . ?
C4 C3 C2 120.7(8) . . ?
C4 C3 H3A 119.7 . . ?
C2 C3 H3A 119.7 . . ?
C3 C4 C5 118.6(8) . . ?
C3 C4 H4 120.7 . . ?
C5 C4 H4 120.7 . . ?
N2 C5 C4 121.2(8) . . ?
N2 C5 C6 114.1(7) . . ?
C4 C5 C6 124.7(8) . . ?
N3 C6 C7 124.8(8) . . ?
N3 C6 C5 115.6(7) . . ?
C7 C6 C5 119.6(8) . . ?
C6 C7 H7C 109.5 . . ?
C6 C7 H7B 109.5 . . ?
H7C C7 H7B 109.5 . . ?
C6 C7 H7A 109.5 . . ?
H7C C7 H7A 109.5 . . ?
H7B C7 H7A 109.5 . . ?
N3 C8 C9 110.0(7) . . ?
N3 C8 H8B 109.7 . . ?
C9 C8 H8B 109.7 . . ?
N3 C8 H8A 109.7 . . ?
C9 C8 H8A 109.7 . . ?
H8B C8 H8A 108.2 . . ?
O2 C9 C8 107.1(7) . . ?
O2 C9 H9B 110.3 . . ?
C8 C9 H9B 110.3 . . ?
O2 C9 H9A 110.3 . . ?
C8 C9 H9A 110.3 . . ?
H9B C9 H9A 108.6 . . ?
O2 C10 C11 108.4(7) . . ?
O2 C10 H10B 110.0 . . ?
C11 C10 H10B 110.0 . . ?
O2 C10 H10A 110.0 . . ?
C11 C10 H10A 110.0 . . ?
H10B C10 H10A 108.4 . . ?
O1 C11 C10 105.4(7) . . ?
O1 C11 H11B 110.7 . . ?
C10 C11 H11B 110.7 . . ?
O1 C11 H11A 110.7 . . ?
C10 C11 H11A 110.7 . . ?
H11B C11 H11A 108.8 . . ?
O1 C12 C13 107.4(6) . . ?
O1 C12 H12B 110.2 . . ?
C13 C12 H12B 110.2 . . ?
O1 C12 H12A 110.2 . . ?
C13 C12 H12A 110.2 . . ?
H12B C12 H12A 108.5 . . ?
N1 C13 C12 108.9(6) . . ?
N1 C13 H13B 109.9 . . ?
C12 C13 H13B 109.9 . . ?
N1 C13 H13A 109.9 . . ?
C12 C13 H13A 109.9 . . ?
H13B C13 H13A 108.3 . . ?
N1 C14 C15 126.0(8) . . ?
N1 C14 C1 113.9(7) . . ?
C15 C14 C1 120.1(8) . . ?
C14 C15 H15C 109.5 . . ?
C14 C15 H15B 109.5 . . ?
H15C C15 H15B 109.5 . . ?
C14 C15 H15A 109.5 . . ?
H15C C15 H15A 109.5 . . ?
H15B C15 H15A 109.5 . . ?
N4 C16 Cr1 171.6(7) . . ?
N5 C17 Cr1 170.4(7) . . ?
N6 C18 Cr1 175.1(7) . . ?
N7 C19 Cr1 173.3(8) . . ?
N8 C20 Cr1 174.9(8) . . ?
N9 C21 Cr1 176.9(8) . . ?
N11 C22 C23 122.9(8) . . ?
N11 C22 C35 114.2(7) . . ?
C23 C22 C35 122.9(8) . . ?
C24 C23 C22 116.3(8) . . ?
C24 C23 H23A 121.8 . . ?
C22 C23 H23A 121.8 . . ?
C23 C24 C25 121.1(8) . . ?
C23 C24 H24A 119.4 . . ?
C25 C24 H24A 119.4 . . ?
C26 C25 C24 117.9(8) . . ?
C26 C25 H25A 121.1 . . ?
C24 C25 H25A 121.1 . . ?
N11 C26 C25 120.9(8) . . ?
N11 C26 C27 114.0(7) . . ?
C25 C26 C27 125.1(8) . . ?
N10 C27 C26 115.0(7) . . ?
N10 C27 C28 126.0(8) . . ?
C26 C27 C28 119.0(8) . . ?
C27 C28 H28C 109.5 . . ?
C27 C28 H28B 109.5 . . ?
H28C C28 H28B 109.5 . . ?
C27 C28 H28A 109.5 . . ?
H28C C28 H28A 109.5 . . ?
H28B C28 H28A 109.5 . . ?
N10 C29 C30 108.4(6) . . ?
N10 C29 H29B 110.0 . . ?
C30 C29 H29B 110.0 . . ?
N10 C29 H29A 110.0 . . ?
C30 C29 H29A 110.0 . . ?
H29B C29 H29A 108.4 . . ?
O3 C30 C29 106.2(6) . . ?
O3 C30 H30B 110.5 . . ?
C29 C30 H30B 110.5 . . ?
O3 C30 H30A 110.5 . . ?
C29 C30 H30A 110.5 . . ?
H30B C30 H30A 108.7 . . ?
O3 C31 C32 106.6(6) . . ?
O3 C31 H31B 110.4 . . ?
C32 C31 H31B 110.4 . . ?
O3 C31 H31A 110.4 . . ?
C32 C31 H31A 110.4 . . ?
H31B C31 H31A 108.6 . . ?
O4 C32 C31 107.4(7) . . ?
O4 C32 H32B 110.2 . . ?
C31 C32 H32B 110.2 . . ?
O4 C32 H32A 110.2 . . ?
C31 C32 H32A 110.2 . . ?
H32B C32 H32A 108.5 . . ?
O4 C33 C34 106.6(7) . . ?
O4 C33 H33B 110.4 . . ?
C34 C33 H33B 110.4 . . ?
O4 C33 H33A 110.4 . . ?
C34 C33 H33A 110.4 . . ?
H33B C33 H33A 108.6 . . ?
N12 C34 C33 109.0(7) . . ?
N12 C34 H34B 109.9 . . ?
C33 C34 H34B 109.9 . . ?
N12 C34 H34A 109.9 . . ?
C33 C34 H34A 109.9 . . ?
H34B C34 H34A 108.3 . . ?
N12 C35 C36 124.4(8) . . ?
N12 C35 C22 115.0(7) . . ?
C36 C35 C22 120.5(8) . . ?
C35 C36 H36C 109.5 . . ?
C35 C36 H36B 109.5 . . ?
H36C C36 H36B 109.5 . . ?
C35 C36 H36A 109.5 . . ?
H36C C36 H36A 109.5 . . ?
H36B C36 H36A 109.5 . . ?
C60 Cr2 C58 90.4(3) . . ?
C60 Cr2 C61 178.4(3) . . ?
C58 Cr2 C61 88.3(3) . . ?
C60 Cr2 C56 90.1(3) . . ?
C58 Cr2 C56 85.6(3) . . ?
C61 Cr2 C56 90.9(3) . . ?
C60 Cr2 C59 91.2(3) . . ?
C58 Cr2 C59 176.5(3) . . ?
C61 Cr2 C59 90.2(3) . . ?
C56 Cr2 C59 91.3(3) . . ?
C60 Cr2 C57 87.3(3) . 1_565 ?
C58 Cr2 C57 94.3(3) . 1_565 ?
C61 Cr2 C57 91.8(3) . 1_565 ?
C56 Cr2 C57 177.3(3) . 1_565 ?
C59 Cr2 C57 88.9(3) . 1_565 ?
N22 Mn21 N21 70.8(2) . . ?
N22 Mn21 N23 71.4(2) . . ?
N21 Mn21 N23 142.2(3) . . ?
N22 Mn21 N24 94.8(2) . . ?
N21 Mn21 N24 97.4(2) . . ?
N23 Mn21 N24 87.1(2) . . ?
N22 Mn21 O11 143.5(2) . . ?
N21 Mn21 O11 72.9(2) . . ?
N23 Mn21 O11 144.9(2) . . ?
N24 Mn21 O11 86.6(2) . . ?
N22 Mn21 O12 144.1(2) . . ?
N21 Mn21 O12 144.5(2) . . ?
N23 Mn21 O12 72.9(2) . . ?
N24 Mn21 O12 88.0(2) . . ?
O11 Mn21 O12 72.4(2) . . ?
N22 Mn21 N25 86.4(2) . . ?
N21 Mn21 N25 79.7(2) . . ?
N23 Mn21 N25 96.5(2) . . ?
N24 Mn21 N25 176.4(2) . . ?
O11 Mn21 N25 90.4(2) . . ?
O12 Mn21 N25 93.1(2) . . ?
C51 O11 C52 113.6(6) . . ?
C51 O11 Mn21 113.9(5) . . ?
C52 O11 Mn21 112.1(5) . . ?
C49 O12 C50 112.6(6) . . ?
C49 O12 Mn21 111.0(5) . . ?
C50 O12 Mn21 112.0(5) . . ?
C54 N21 C53 123.0(7) . . ?
C54 N21 Mn21 120.0(5) . . ?
C53 N21 Mn21 116.9(5) . . ?
C41 N22 C45 120.0(7) . . ?
C41 N22 Mn21 121.0(5) . . ?
C45 N22 Mn21 118.9(5) . . ?
C46 N23 C48 123.6(7) . . ?
C46 N23 Mn21 119.7(6) . . ?
C48 N23 Mn21 116.7(5) . . ?
C56 N24 Mn21 156.2(6) . . ?
C57 N25 Mn21 152.7(6) . . ?
N22 C41 C42 122.8(8) . . ?
N22 C41 C54 113.1(7) . . ?
C42 C41 C54 124.2(7) . . ?
C41 C42 C43 117.5(8) . . ?
C41 C42 H42 121.2 . . ?
C43 C42 H42 121.2 . . ?
C44 C43 C42 119.5(8) . . ?
C44 C43 H43 120.3 . . ?
C42 C43 H43 120.3 . . ?
C45 C44 C43 120.2(8) . . ?
C45 C44 H44 119.9 . . ?
C43 C44 H44 119.9 . . ?
C44 C45 N22 119.9(8) . . ?
C44 C45 C46 126.5(7) . . ?
N22 C45 C46 113.6(7) . . ?
N23 C46 C45 116.1(7) . . ?
N23 C46 C47 124.2(8) . . ?
C45 C46 C47 119.6(8) . . ?
C46 C47 H47C 109.5 . . ?
C46 C47 H47B 109.5 . . ?
H47C C47 H47B 109.5 . . ?
C46 C47 H47A 109.5 . . ?
H47C C47 H47A 109.5 . . ?
H47B C47 H47A 109.5 . . ?
N23 C48 C49 109.8(6) . . ?
N23 C48 H48B 109.7 . . ?
C49 C48 H48B 109.7 . . ?
N23 C48 H48A 109.7 . . ?
C49 C48 H48A 109.7 . . ?
H48B C48 H48A 108.2 . . ?
O12 C49 C48 109.5(7) . . ?
O12 C49 H49B 109.8 . . ?
C48 C49 H49B 109.8 . . ?
O12 C49 H49A 109.8 . . ?
C48 C49 H49A 109.8 . . ?
H49B C49 H49A 108.2 . . ?
O12 C50 C51 106.0(7) . . ?
O12 C50 H50B 110.5 . . ?
C51 C50 H50B 110.5 . . ?
O12 C50 H50A 110.5 . . ?
C51 C50 H50A 110.5 . . ?
H50B C50 H50A 108.7 . . ?
O11 C51 C50 106.3(7) . . ?
O11 C51 H51B 110.5 . . ?
C50 C51 H51B 110.5 . . ?
O11 C51 H51A 110.5 . . ?
C50 C51 H51A 110.5 . . ?
H51B C51 H51A 108.7 . . ?
O11 C52 C53 108.5(6) . . ?
O11 C52 H52B 110.0 . . ?
C53 C52 H52B 110.0 . . ?
O11 C52 H52A 110.0 . . ?
C53 C52 H52A 110.0 . . ?
H52B C52 H52A 108.4 . . ?
N21 C53 C52 109.0(7) . . ?
N21 C53 H53B 109.9 . . ?
C52 C53 H53B 109.9 . . ?
N21 C53 H53A 109.9 . . ?
C52 C53 H53A 109.9 . . ?
H53B C53 H53A 108.3 . . ?
N21 C54 C55 126.2(7) . . ?
N21 C54 C41 114.8(7) . . ?
C55 C54 C41 118.9(7) . . ?
C54 C55 H55C 109.5 . . ?
C54 C55 H55B 109.5 . . ?
H55C C55 H55B 109.5 . . ?
C54 C55 H55A 109.5 . . ?
H55C C55 H55A 109.5 . . ?
H55B C55 H55A 109.5 . . ?
N24 C56 Cr2 173.0(7) . . ?
N25 C57 Cr2 175.4(7) . 1_545 ?
N26 C58 Cr2 177.3(8) . . ?
N27 C59 Cr2 179.6(8) . . ?
N28 C60 Cr2 176.3(7) . . ?
N29 C61 Cr2 179.0(8) . . ?

loop_
_geom_bond_atom_site_label_1
_geom_bond_atom_site_label_2
_geom_bond_distance
_geom_bond_site_symmetry_2
_geom_bond_publ_flag
Cr1 C17 2.052(8) . ?
Cr1 C21 2.057(9) . ?
Cr1 C16 2.068(9) . ?
Cr1 C20 2.072(10) . ?
Cr1 C19 2.073(10) . ?
Cr1 C18 2.079(9) . ?
Mn1 O1W 2.186(5) . ?
Mn1 N2 2.196(7) . ?
Mn1 N4 2.211(7) . ?
Mn1 N3 2.248(6) . ?
Mn1 N1 2.253(6) . ?
Mn1 O1 2.280(5) . ?
Mn1 O2 2.278(5) . ?
Mn2 N11 2.199(7) . ?
Mn2 N5 2.203(7) . ?
Mn2 O2W 2.213(5) . ?
Mn2 N12 2.240(6) . ?
Mn2 N10 2.247(6) . ?
Mn2 O4 2.255(5) . ?
Mn2 O3 2.310(5) . ?
O1 C12 1.433(9) . ?
O1 C11 1.462(9) . ?
O2 C10 1.422(9) . ?
O2 C9 1.444(10) . ?
O3 C30 1.448(9) . ?
O3 C31 1.464(9) . ?
O4 C32 1.434(10) . ?
O4 C33 1.449(9) . ?
O1W H1WA 0.9890 . ?
O1W H1WB 1.0088 . ?
O2W H2WA 0.8843 . ?
O2W H2WB 0.6833 . ?
N1 C14 1.294(10) . ?
N1 C13 1.451(10) . ?
N2 C1 1.313(10) . ?
N2 C5 1.358(10) . ?
N3 C6 1.291(10) . ?
N3 C8 1.435(10) . ?
N4 C16 1.149(10) . ?
N5 C17 1.163(10) . ?
N6 C18 1.139(10) . ?
N7 C19 1.139(10) . ?
N8 C20 1.153(11) . ?
N9 C21 1.149(10) . ?
N10 C27 1.265(10) . ?
N10 C29 1.463(10) . ?
N11 C22 1.320(10) . ?
N11 C26 1.331(10) . ?
N12 C35 1.279(10) . ?
N12 C34 1.465(10) . ?
C1 C2 1.400(11) . ?
C1 C14 1.505(11) . ?
C2 C3 1.370(12) . ?
C2 H2A 0.9500 . ?
C3 C4 1.373(12) . ?
C3 H3A 0.9500 . ?
C4 C5 1.373(11) . ?
C4 H4 0.9500 . ?
C5 C6 1.506(12) . ?
C6 C7 1.484(11) . ?
C7 H7C 0.9800 . ?
C7 H7B 0.9800 . ?
C7 H7A 0.9800 . ?
C8 C9 1.503(12) . ?
C8 H8B 0.9900 . ?
C8 H8A 0.9900 . ?
C9 H9B 0.9900 . ?
C9 H9A 0.9900 . ?
C10 C11 1.502(12) . ?
C10 H10B 0.9900 . ?
C10 H10A 0.9900 . ?
C11 H11B 0.9900 . ?
C11 H11A 0.9900 . ?
C12 C13 1.511(11) . ?
C12 H12B 0.9900 . ?
C12 H12A 0.9900 . ?
C13 H13B 0.9900 . ?
C13 H13A 0.9900 . ?
C14 C15 1.494(12) . ?
C15 H15C 0.9800 . ?
C15 H15B 0.9800 . ?
C15 H15A 0.9800 . ?
C22 C23 1.400(11) . ?
C22 C35 1.516(12) . ?
C23 C24 1.379(12) . ?
C23 H23A 0.9500 . ?
C24 C25 1.397(12) . ?
C24 H24A 0.9500 . ?
C25 C26 1.393(11) . ?
C25 H25A 0.9500 . ?
C26 C27 1.501(12) . ?
C27 C28 1.505(11) . ?
C28 H28C 0.9800 . ?
C28 H28B 0.9800 . ?
C28 H28A 0.9800 . ?
C29 C30 1.519(11) . ?
C29 H29B 0.9900 . ?
C29 H29A 0.9900 . ?
C30 H30B 0.9900 . ?
C30 H30A 0.9900 . ?
C31 C32 1.494(11) . ?
C31 H31B 0.9900 . ?
C31 H31A 0.9900 . ?
C32 H32B 0.9900 . ?
C32 H32A 0.9900 . ?
C33 C34 1.506(12) . ?
C33 H33B 0.9900 . ?
C33 H33A 0.9900 . ?
C34 H34B 0.9900 . ?
C34 H34A 0.9900 . ?
C35 C36 1.496(11) . ?
C36 H36C 0.9800 . ?
C36 H36B 0.9800 . ?
C36 H36A 0.9800 . ?
Cr2 C60 2.045(9) . ?
Cr2 C58 2.058(10) . ?
Cr2 C61 2.065(9) . ?
Cr2 C56 2.070(9) . ?
Cr2 C59 2.089(9) . ?
Cr2 C57 2.098(9) 1_565 ?
Mn21 N22 2.193(7) . ?
Mn21 N21 2.235(7) . ?
Mn21 N23 2.246(7) . ?
Mn21 N24 2.261(7) . ?
Mn21 O11 2.271(5) . ?
Mn21 O12 2.287(6) . ?
Mn21 N25 2.300(7) . ?
O11 C51 1.437(10) . ?
O11 C52 1.432(9) . ?
O12 C49 1.430(10) . ?
O12 C50 1.436(10) . ?
N21 C54 1.276(10) . ?
N21 C53 1.476(10) . ?
N22 C41 1.315(10) . ?
N22 C45 1.380(10) . ?
N23 C46 1.275(10) . ?
N23 C48 1.461(10) . ?
N24 C56 1.155(10) . ?
N25 C57 1.148(10) . ?
N26 C58 1.146(11) . ?
N27 C59 1.149(10) . ?
N28 C60 1.174(10) . ?
N29 C61 1.151(10) . ?
C41 C42 1.393(11) . ?
C41 C54 1.513(11) . ?
C42 C43 1.397(12) . ?
C42 H42 0.9500 . ?
C43 C44 1.384(12) . ?
C43 H43 0.9500 . ?
C44 C45 1.369(12) . ?
C44 H44 0.9500 . ?
C45 C46 1.473(12) . ?
C46 C47 1.477(11) . ?
C47 H47C 0.9800 . ?
C47 H47B 0.9800 . ?
C47 H47A 0.9800 . ?
C48 C49 1.508(11) . ?
C48 H48B 0.9900 . ?
C48 H48A 0.9900 . ?
C49 H49B 0.9900 . ?
C49 H49A 0.9900 . ?
C50 C51 1.524(12) . ?
C50 H50B 0.9900 . ?
C50 H50A 0.9900 . ?
C51 H51B 0.9900 . ?
C51 H51A 0.9900 . ?
C52 C53 1.518(12) . ?
C52 H52B 0.9900 . ?
C52 H52A 0.9900 . ?
C53 H53B 0.9900 . ?
C53 H53A 0.9900 . ?
C54 C55 1.496(11) . ?
C55 H55C 0.9800 . ?
C55 H55B 0.9800 . ?
C55 H55A 0.9800 . ?
C57 Cr2 2.098(9) 1_545 ?
O7AW O7BW 0.7785 . ?

loop_
_geom_hbond_atom_site_label_D
_geom_hbond_atom_site_label_H
_geom_hbond_atom_site_label_A
_geom_hbond_distance_DH
_geom_hbond_distance_HA
_geom_hbond_distance_DA
_geom_hbond_angle_DHA
_geom_hbond_site_symmetry_A
_geom_hbond_publ_flag
O1W H1A N29 0.9893 1.8317 2.812(10) 170.49 . yes
O1W H1B O6W 1.0098 1.7462 2.6890 153.72 . yes
O2W H2A N28 0.8855 2.1261 2.805(8) 132.90 1_445 yes
O2W H2B O8W 0.6823 2.2884 2.8639 143.17 2_535 yes

loop_
_geom_torsion_atom_site_label_1
_geom_torsion_atom_site_label_2
_geom_torsion_atom_site_label_3
_geom_torsion_atom_site_label_4
_geom_torsion
_geom_torsion_site_symmetry_1
_geom_torsion_site_symmetry_2
_geom_torsion_site_symmetry_3
_geom_torsion_site_symmetry_4
_geom_torsion_publ_flag
O1W Mn1 O1 C12 60.7(4) . . . . ?
N2 Mn1 O1 C12 -33.1(6) . . . . ?
N4 Mn1 O1 C12 -123.0(5) . . . . ?
N3 Mn1 O1 C12 154.2(5) . . . . ?
N1 Mn1 O1 C12 -29.5(4) . . . . ?
O2 Mn1 O1 C12 144.8(5) . . . . ?
O1W Mn1 O1 C11 -65.9(5) . . . . ?
N2 Mn1 O1 C11 -159.7(5) . . . . ?
N4 Mn1 O1 C11 110.4(5) . . . . ?
N3 Mn1 O1 C11 27.6(6) . . . . ?
N1 Mn1 O1 C11 -156.1(5) . . . . ?
O2 Mn1 O1 C11 18.2(5) . . . . ?
O1W Mn1 O2 C10 104.9(5) . . . . ?
N2 Mn1 O2 C10 -167.4(5) . . . . ?
N4 Mn1 O2 C10 -70.0(5) . . . . ?
N3 Mn1 O2 C10 -159.6(5) . . . . ?
N1 Mn1 O2 C10 24.4(7) . . . . ?
O1 Mn1 O2 C10 14.7(5) . . . . ?
O1W Mn1 O2 C9 -124.2(5) . . . . ?
N2 Mn1 O2 C9 -36.6(6) . . . . ?
N4 Mn1 O2 C9 60.9(5) . . . . ?
N3 Mn1 O2 C9 -28.7(5) . . . . ?
N1 Mn1 O2 C9 155.2(5) . . . . ?
O1 Mn1 O2 C9 145.5(5) . . . . ?
N11 Mn2 O3 C30 35.8(6) . . . . ?
N5 Mn2 O3 C30 127.0(5) . . . . ?
O2W Mn2 O3 C30 -57.9(4) . . . . ?
N12 Mn2 O3 C30 -151.1(5) . . . . ?
N10 Mn2 O3 C30 30.4(4) . . . . ?
O4 Mn2 O3 C30 -142.8(5) . . . . ?
N11 Mn2 O3 C31 160.0(4) . . . . ?
N5 Mn2 O3 C31 -108.7(5) . . . . ?
O2W Mn2 O3 C31 66.4(4) . . . . ?
N12 Mn2 O3 C31 -26.8(6) . . . . ?
N10 Mn2 O3 C31 154.7(5) . . . . ?
O4 Mn2 O3 C31 -18.6(4) . . . . ?
N11 Mn2 O4 C32 167.2(5) . . . . ?
N5 Mn2 O4 C32 67.6(5) . . . . ?
O2W Mn2 O4 C32 -104.5(5) . . . . ?
N12 Mn2 O4 C32 160.8(5) . . . . ?
N10 Mn2 O4 C32 -25.5(6) . . . . ?
O3 Mn2 O4 C32 -14.2(5) . . . . ?
N11 Mn2 O4 C33 36.4(6) . . . . ?
N5 Mn2 O4 C33 -63.2(5) . . . . ?
O2W Mn2 O4 C33 124.7(5) . . . . ?
N12 Mn2 O4 C33 30.0(5) . . . . ?
N10 Mn2 O4 C33 -156.3(5) . . . . ?
O3 Mn2 O4 C33 -145.0(5) . . . . ?
O1W Mn1 N1 C14 85.7(6) . . . . ?
N2 Mn1 N1 C14 -8.1(5) . . . . ?
N4 Mn1 N1 C14 -101.6(6) . . . . ?
N3 Mn1 N1 C14 -9.3(8) . . . . ?
O1 Mn1 N1 C14 174.2(6) . . . . ?
O2 Mn1 N1 C14 164.5(5) . . . . ?
O1W Mn1 N1 C13 -88.3(5) . . . . ?
N2 Mn1 N1 C13 177.9(6) . . . . ?
N4 Mn1 N1 C13 84.5(5) . . . . ?
N3 Mn1 N1 C13 176.7(5) . . . . ?
O1 Mn1 N1 C13 0.2(5) . . . . ?
O2 Mn1 N1 C13 -9.5(7) . . . . ?
O1W Mn1 N2 C1 -82.4(6) . . . . ?
N4 Mn1 N2 C1 96.7(6) . . . . ?
N3 Mn1 N2 C1 -174.7(6) . . . . ?
N1 Mn1 N2 C1 6.1(5) . . . . ?
O1 Mn1 N2 C1 9.7(7) . . . . ?
O2 Mn1 N2 C1 -166.9(5) . . . . ?
O1W Mn1 N2 C5 94.9(5) . . . . ?
N4 Mn1 N2 C5 -86.0(5) . . . . ?
N3 Mn1 N2 C5 2.5(5) . . . . ?
N1 Mn1 N2 C5 -176.7(6) . . . . ?
O1 Mn1 N2 C5 -173.0(5) . . . . ?
O2 Mn1 N2 C5 10.4(7) . . . . ?
O1W Mn1 N3 C6 -96.1(6) . . . . ?
N2 Mn1 N3 C6 -3.5(6) . . . . ?
N4 Mn1 N3 C6 90.6(6) . . . . ?
N1 Mn1 N3 C6 -2.3(8) . . . . ?
O1 Mn1 N3 C6 171.9(5) . . . . ?
O2 Mn1 N3 C6 -178.6(6) . . . . ?
O1W Mn1 N3 C8 84.5(6) . . . . ?
N2 Mn1 N3 C8 177.1(6) . . . . ?
N4 Mn1 N3 C8 -88.8(6) . . . . ?
N1 Mn1 N3 C8 178.3(5) . . . . ?
O1 Mn1 N3 C8 -7.5(8) . . . . ?
O2 Mn1 N3 C8 1.9(6) . . . . ?
O1W Mn1 N4 C16 -101(2) . . . . ?
N2 Mn1 N4 C16 85.4(18) . . . . ?
N3 Mn1 N4 C16 13.3(18) . . . . ?
N1 Mn1 N4 C16 155.9(18) . . . . ?
O1 Mn1 N4 C16 -131.2(18) . . . . ?
O2 Mn1 N4 C16 -58.5(18) . . . . ?
N11 Mn2 N5 C17 -109.9(18) . . . . ?
O2W Mn2 N5 C17 80(2) . . . . ?
N12 Mn2 N5 C17 -38.1(18) . . . . ?
N10 Mn2 N5 C17 179(100) . . . . ?
O4 Mn2 N5 C17 33.9(18) . . . . ?
O3 Mn2 N5 C17 107.3(18) . . . . ?
N11 Mn2 N10 C27 -7.9(6) . . . . ?
N5 Mn2 N10 C27 88.8(6) . . . . ?
O2W Mn2 N10 C27 -101.9(6) . . . . ?
N12 Mn2 N10 C27 -9.9(8) . . . . ?
O4 Mn2 N10 C27 180.0(5) . . . . ?
O3 Mn2 N10 C27 168.7(6) . . . . ?
N11 Mn2 N10 C29 -177.3(5) . . . . ?
N5 Mn2 N10 C29 -80.7(5) . . . . ?
O2W Mn2 N10 C29 88.6(5) . . . . ?
N12 Mn2 N10 C29 -179.4(5) . . . . ?
O4 Mn2 N10 C29 10.5(7) . . . . ?
O3 Mn2 N10 C29 -0.8(5) . . . . ?
N5 Mn2 N11 C22 94.4(6) . . . . ?
O2W Mn2 N11 C22 -87.5(6) . . . . ?
N12 Mn2 N11 C22 4.5(5) . . . . ?
N10 Mn2 N11 C22 -174.2(6) . . . . ?
O4 Mn2 N11 C22 -1.9(7) . . . . ?
O3 Mn2 N11 C22 -179.7(5) . . . . ?
N5 Mn2 N11 C26 -89.1(6) . . . . ?
O2W Mn2 N11 C26 89.0(6) . . . . ?
N12 Mn2 N11 C26 -179.1(6) . . . . ?
N10 Mn2 N11 C26 2.2(5) . . . . ?
O4 Mn2 N11 C26 174.6(5) . . . . ?
O3 Mn2 N11 C26 -3.2(7) . . . . ?
N11 Mn2 N12 C35 -3.9(6) . . . . ?
N5 Mn2 N12 C35 -101.0(6) . . . . ?
O2W Mn2 N12 C35 88.5(6) . . . . ?
N10 Mn2 N12 C35 -1.9(8) . . . . ?
O4 Mn2 N12 C35 172.1(6) . . . . ?
O3 Mn2 N12 C35 -179.6(5) . . . . ?
N11 Mn2 N12 C34 -178.5(6) . . . . ?
N5 Mn2 N12 C34 84.4(6) . . . . ?
O2W Mn2 N12 C34 -86.1(6) . . . . ?
N10 Mn2 N12 C34 -176.5(5) . . . . ?
O4 Mn2 N12 C34 -2.5(5) . . . . ?
O3 Mn2 N12 C34 5.8(7) . . . . ?
C5 N2 C1 C2 4.5(11) . . . . ?
Mn1 N2 C1 C2 -178.3(6) . . . . ?
C5 N2 C1 C14 179.0(7) . . . . ?
Mn1 N2 C1 C14 -3.8(9) . . . . ?
N2 C1 C2 C3 -2.4(12) . . . . ?
C14 C1 C2 C3 -176.3(7) . . . . ?
C1 C2 C3 C4 1.2(12) . . . . ?
C2 C3 C4 C5 -2.1(12) . . . . ?
C1 N2 C5 C4 -5.4(11) . . . . ?
Mn1 N2 C5 C4 177.3(6) . . . . ?
C1 N2 C5 C6 175.8(7) . . . . ?
Mn1 N2 C5 C6 -1.5(8) . . . . ?
C3 C4 C5 N2 4.2(12) . . . . ?
C3 C4 C5 C6 -177.2(7) . . . . ?
C8 N3 C6 C7 0.6(13) . . . . ?
Mn1 N3 C6 C7 -178.8(6) . . . . ?
C8 N3 C6 C5 -176.7(7) . . . . ?
Mn1 N3 C6 C5 3.9(9) . . . . ?
N2 C5 C6 N3 -1.6(10) . . . . ?
C4 C5 C6 N3 179.6(8) . . . . ?
N2 C5 C6 C7 -179.1(7) . . . . ?
C4 C5 C6 C7 2.2(12) . . . . ?
C6 N3 C8 C9 -155.8(8) . . . . ?
Mn1 N3 C8 C9 23.6(9) . . . . ?
C10 O2 C9 C8 179.6(7) . . . . ?
Mn1 O2 C9 C8 49.9(7) . . . . ?
N3 C8 C9 O2 -47.1(9) . . . . ?
C9 O2 C10 C11 -173.8(7) . . . . ?
Mn1 O2 C10 C11 -44.4(7) . . . . ?
C12 O1 C11 C10 -170.2(6) . . . . ?
Mn1 O1 C11 C10 -46.0(7) . . . . ?
O2 C10 C11 O1 59.1(8) . . . . ?
C11 O1 C12 C13 179.3(6) . . . . ?
Mn1 O1 C12 C13 53.5(6) . . . . ?
C14 N1 C13 C12 -146.2(7) . . . . ?
Mn1 N1 C13 C12 27.4(8) . . . . ?
O1 C12 C13 N1 -53.2(8) . . . . ?
C13 N1 C14 C15 4.0(12) . . . . ?
Mn1 N1 C14 C15 -169.4(7) . . . . ?
C13 N1 C14 C1 -177.8(7) . . . . ?
Mn1 N1 C14 C1 8.8(9) . . . . ?
N2 C1 C14 N1 -3.4(10) . . . . ?
C2 C1 C14 N1 171.0(7) . . . . ?
N2 C1 C14 C15 175.0(7) . . . . ?
C2 C1 C14 C15 -10.7(12) . . . . ?
Mn1 N4 C16 Cr1 28(6) . . . . ?
C17 Cr1 C16 N4 57(7) . . . . ?
C21 Cr1 C16 N4 38(5) . . . . ?
C20 Cr1 C16 N4 -53(5) . . . . ?
C19 Cr1 C16 N4 -139(5) . . . . ?
C18 Cr1 C16 N4 129(5) . . . . ?
Mn2 N5 C17 Cr1 42(5) . . . . ?
C21 Cr1 C17 N5 87(4) . . . . ?
C16 Cr1 C17 N5 67(6) . . . . ?
C20 Cr1 C17 N5 176(4) . . . . ?
C19 Cr1 C17 N5 -96(4) . . . . ?
C18 Cr1 C17 N5 -5(4) . . . . ?
C17 Cr1 C18 N6 29(9) . . . . ?
C21 Cr1 C18 N6 -58(9) . . . . ?
C16 Cr1 C18 N6 -145(9) . . . . ?
C20 Cr1 C18 N6 170(8) . . . . ?
C19 Cr1 C18 N6 117(9) . . . . ?
C17 Cr1 C19 N7 -22(7) . . . . ?
C21 Cr1 C19 N7 12(9) . . . . ?
C16 Cr1 C19 N7 160(7) . . . . ?
C20 Cr1 C19 N7 76(7) . . . . ?
C18 Cr1 C19 N7 -106(7) . . . . ?
C17 Cr1 C20 N8 155(9) . . . . ?
C21 Cr1 C20 N8 -118(9) . . . . ?
C16 Cr1 C20 N8 -31(9) . . . . ?
C19 Cr1 C20 N8 67(9) . . . . ?
C18 Cr1 C20 N8 14(15) . . . . ?
C17 Cr1 C21 N9 50(15) . . . . ?
C16 Cr1 C21 N9 -132(15) . . . . ?
C20 Cr1 C21 N9 -48(15) . . . . ?
C19 Cr1 C21 N9 16(17) . . . . ?
C18 Cr1 C21 N9 133(15) . . . . ?
C26 N11 C22 C23 0.1(12) . . . . ?
Mn2 N11 C22 C23 176.5(6) . . . . ?
C26 N11 C22 C35 179.1(7) . . . . ?
Mn2 N11 C22 C35 -4.5(9) . . . . ?
N11 C22 C23 C24 -0.9(12) . . . . ?
C35 C22 C23 C24 -179.8(7) . . . . ?
C22 C23 C24 C25 1.6(12) . . . . ?
C23 C24 C25 C26 -1.6(12) . . . . ?
C22 N11 C26 C25 -0.1(11) . . . . ?
Mn2 N11 C26 C25 -176.5(6) . . . . ?
C22 N11 C26 C27 178.9(7) . . . . ?
Mn2 N11 C26 C27 2.5(9) . . . . ?
C24 C25 C26 N11 0.8(12) . . . . ?
C24 C25 C26 C27 -178.1(8) . . . . ?
C29 N10 C27 C26 -179.6(7) . . . . ?
Mn2 N10 C27 C26 11.7(9) . . . . ?
C29 N10 C27 C28 1.8(13) . . . . ?
Mn2 N10 C27 C28 -167.0(7) . . . . ?
N11 C26 C27 N10 -9.2(10) . . . . ?
C25 C26 C27 N10 169.7(8) . . . . ?
N11 C26 C27 C28 169.5(7) . . . . ?
C25 C26 C27 C28 -11.5(12) . . . . ?
C27 N10 C29 C30 163.7(7) . . . . ?
Mn2 N10 C29 C30 -27.3(8) . . . . ?
C31 O3 C30 C29 -176.8(6) . . . . ?
Mn2 O3 C30 C29 -54.2(6) . . . . ?
N10 C29 C30 O3 53.0(8) . . . . ?
C30 O3 C31 C32 169.6(6) . . . . ?
Mn2 O3 C31 C32 47.2(7) . . . . ?
C33 O4 C32 C31 173.9(6) . . . . ?
Mn2 O4 C32 C31 44.2(7) . . . . ?
O3 C31 C32 O4 -60.2(8) . . . . ?
C32 O4 C33 C34 177.8(6) . . . . ?
Mn2 O4 C33 C34 -51.8(7) . . . . ?
C35 N12 C34 C33 162.0(7) . . . . ?
Mn2 N12 C34 C33 -23.6(8) . . . . ?
O4 C33 C34 N12 47.8(9) . . . . ?
C34 N12 C35 C36 -2.8(13) . . . . ?
Mn2 N12 C35 C36 -177.0(6) . . . . ?
C34 N12 C35 C22 177.2(7) . . . . ?
Mn2 N12 C35 C22 3.0(9) . . . . ?
N11 C22 C35 N12 0.9(10) . . . . ?
C23 C22 C35 N12 179.9(8) . . . . ?
N11 C22 C35 C36 -179.1(7) . . . . ?
C23 C22 C35 C36 -0.1(12) . . . . ?
N22 Mn21 O11 C51 163.8(5) . . . . ?
N21 Mn21 O11 C51 158.4(5) . . . . ?
N23 Mn21 O11 C51 -22.8(7) . . . . ?
N24 Mn21 O11 C51 -102.8(5) . . . . ?
O12 Mn21 O11 C51 -13.9(5) . . . . ?
N25 Mn21 O11 C51 79.3(5) . . . . ?
N22 Mn21 O11 C52 33.1(7) . . . . ?
N21 Mn21 O11 C52 27.7(5) . . . . ?
N23 Mn21 O11 C52 -153.5(5) . . . . ?
N24 Mn21 O11 C52 126.5(5) . . . . ?
O12 Mn21 O11 C52 -144.5(5) . . . . ?
N25 Mn21 O11 C52 -51.4(5) . . . . ?
N22 Mn21 O12 C49 35.6(7) . . . . ?
N21 Mn21 O12 C49 -159.6(5) . . . . ?
N23 Mn21 O12 C49 27.8(5) . . . . ?
N24 Mn21 O12 C49 -59.8(5) . . . . ?
O11 Mn21 O12 C49 -146.8(5) . . . . ?
N25 Mn21 O12 C49 123.7(5) . . . . ?
N22 Mn21 O12 C50 162.4(5) . . . . ?
N21 Mn21 O12 C50 -32.8(7) . . . . ?
N23 Mn21 O12 C50 154.6(5) . . . . ?
N24 Mn21 O12 C50 67.1(5) . . . . ?
O11 Mn21 O12 C50 -20.0(5) . . . . ?
N25 Mn21 O12 C50 -109.5(5) . . . . ?
N22 Mn21 N21 C54 5.7(6) . . . . ?
N23 Mn21 N21 C54 3.4(8) . . . . ?
N24 Mn21 N21 C54 98.2(6) . . . . ?
O11 Mn21 N21 C54 -177.7(6) . . . . ?
O12 Mn21 N21 C54 -164.9(5) . . . . ?
N25 Mn21 N21 C54 -84.1(6) . . . . ?
N22 Mn21 N21 C53 -178.0(6) . . . . ?
N23 Mn21 N21 C53 179.8(5) . . . . ?
N24 Mn21 N21 C53 -85.4(6) . . . . ?
O11 Mn21 N21 C53 -1.4(5) . . . . ?
O12 Mn21 N21 C53 11.4(7) . . . . ?
N25 Mn21 N21 C53 92.3(6) . . . . ?
N21 Mn21 N22 C41 -5.4(6) . . . . ?
N23 Mn21 N22 C41 173.2(6) . . . . ?
N24 Mn21 N22 C41 -101.5(6) . . . . ?
O11 Mn21 N22 C41 -10.9(8) . . . . ?
O12 Mn21 N22 C41 165.3(5) . . . . ?
N25 Mn21 N22 C41 75.0(6) . . . . ?
N21 Mn21 N22 C45 178.9(6) . . . . ?
N23 Mn21 N22 C45 -2.6(5) . . . . ?
N24 Mn21 N22 C45 82.7(6) . . . . ?
O11 Mn21 N22 C45 173.4(5) . . . . ?
O12 Mn21 N22 C45 -10.4(8) . . . . ?
N25 Mn21 N22 C45 -100.7(6) . . . . ?
N22 Mn21 N23 C46 4.6(6) . . . . ?
N21 Mn21 N23 C46 6.9(8) . . . . ?
N24 Mn21 N23 C46 -91.4(6) . . . . ?
O11 Mn21 N23 C46 -171.2(5) . . . . ?
O12 Mn21 N23 C46 179.8(7) . . . . ?
N25 Mn21 N23 C46 88.6(6) . . . . ?
N22 Mn21 N23 C48 -177.9(6) . . . . ?
N21 Mn21 N23 C48 -175.6(5) . . . . ?
N24 Mn21 N23 C48 86.1(5) . . . . ?
O11 Mn21 N23 C48 6.3(8) . . . . ?
O12 Mn21 N23 C48 -2.7(5) . . . . ?
N25 Mn21 N23 C48 -93.9(6) . . . . ?
N22 Mn21 N24 C56 -99.1(16) . . . . ?
N21 Mn21 N24 C56 -170.3(16) . . . . ?
N23 Mn21 N24 C56 -28.0(16) . . . . ?
O11 Mn21 N24 C56 117.4(16) . . . . ?
O12 Mn21 N24 C56 44.9(16) . . . . ?
N25 Mn21 N24 C56 152(4) . . . . ?
N22 Mn21 N25 C57 -63.2(15) . . . . ?
N21 Mn21 N25 C57 7.8(15) . . . . ?
N23 Mn21 N25 C57 -134.1(15) . . . . ?
N24 Mn21 N25 C57 46(5) . . . . ?
O11 Mn21 N25 C57 80.4(15) . . . . ?
O12 Mn21 N25 C57 152.8(15) . . . . ?
C45 N22 C41 C42 -0.7(11) . . . . ?
Mn21 N22 C41 C42 -176.4(6) . . . . ?
C45 N22 C41 C54 -179.7(7) . . . . ?
Mn21 N22 C41 C54 4.6(9) . . . . ?
N22 C41 C42 C43 -2.4(12) . . . . ?
C54 C41 C42 C43 176.5(7) . . . . ?
C41 C42 C43 C44 2.6(12) . . . . ?
C42 C43 C44 C45 0.2(12) . . . . ?
C43 C44 C45 N22 -3.4(12) . . . . ?
C43 C44 C45 C46 175.1(8) . . . . ?
C41 N22 C45 C44 3.7(11) . . . . ?
Mn21 N22 C45 C44 179.5(6) . . . . ?
C41 N22 C45 C46 -175.0(7) . . . . ?
Mn21 N22 C45 C46 0.7(9) . . . . ?
C48 N23 C46 C45 176.9(7) . . . . ?
Mn21 N23 C46 C45 -5.8(10) . . . . ?
C48 N23 C46 C47 -2.8(13) . . . . ?
Mn21 N23 C46 C47 174.5(6) . . . . ?
C44 C45 C46 N23 -175.3(8) . . . . ?
N22 C45 C46 N23 3.3(11) . . . . ?
C44 C45 C46 C47 4.4(13) . . . . ?
N22 C45 C46 C47 -177.0(7) . . . . ?
C46 N23 C48 C49 156.1(8) . . . . ?
Mn21 N23 C48 C49 -21.3(8) . . . . ?
C50 O12 C49 C48 -174.9(7) . . . . ?
Mn21 O12 C49 C48 -48.4(7) . . . . ?
N23 C48 C49 O12 45.4(9) . . . . ?
C49 O12 C50 C51 174.2(7) . . . . ?
Mn21 O12 C50 C51 48.3(7) . . . . ?
C52 O11 C51 C50 172.8(7) . . . . ?
Mn21 O11 C51 C50 42.9(8) . . . . ?
O12 C50 C51 O11 -59.1(8) . . . . ?
C51 O11 C52 C53 -179.6(6) . . . . ?
Mn21 O11 C52 C53 -48.8(7) . . . . ?
C54 N21 C53 C52 153.2(7) . . . . ?
Mn21 N21 C53 C52 -23.0(8) . . . . ?
O11 C52 C53 N21 46.1(9) . . . . ?
C53 N21 C54 C55 -0.6(12) . . . . ?
Mn21 N21 C54 C55 175.5(6) . . . . ?
C53 N21 C54 C41 178.6(7) . . . . ?
Mn21 N21 C54 C41 -5.3(9) . . . . ?
N22 C41 C54 N21 0.5(10) . . . . ?
C42 C41 C54 N21 -178.5(7) . . . . ?
N22 C41 C54 C55 179.8(7) . . . . ?
C42 C41 C54 C55 0.8(11) . . . . ?
Mn21 N24 C56 Cr2 -7(7) . . . . ?
C60 Cr2 C56 N24 -53(6) . . . . ?
C58 Cr2 C56 N24 38(6) . . . . ?
C61 Cr2 C56 N24 126(6) . . . . ?
C59 Cr2 C56 N24 -144(6) . . . . ?
C57 Cr2 C56 N24 -49(11) 1_565 . . . ?
Mn21 N25 C57 Cr2 -66(11) . . . 1_545 ?
C60 Cr2 C58 N26 84(16) . . . . ?
C61 Cr2 C58 N26 -97(16) . . . . ?
C56 Cr2 C58 N26 -6(16) . . . . ?
C59 Cr2 C58 N26 -33(20) . . . . ?
C57 Cr2 C58 N26 171(100) 1_565 . . . ?
C60 Cr2 C59 N27 -10(100) . . . . ?
C58 Cr2 C59 N27 106(100) . . . . ?
C61 Cr2 C59 N27 171(100) . . . . ?
C56 Cr2 C59 N27 80(100) . . . . ?
C57 Cr2 C59 N27 -98(100) 1_565 . . . ?
C58 Cr2 C60 N28 -4(11) . . . . ?
C61 Cr2 C60 N28 -42(19) . . . . ?
C56 Cr2 C60 N28 82(11) . . . . ?
C59 Cr2 C60 N28 173(11) . . . . ?
C57 Cr2 C60 N28 -98(11) 1_565 . . . ?
C60 Cr2 C61 N29 153(46) . . . . ?
C58 Cr2 C61 N29 114(51) . . . . ?
C56 Cr2 C61 N29 29(51) . . . . ?
C59 Cr2 C61 N29 -63(51) . . . . ?
C57 Cr2 C61 N29 -152(100) 1_565 . . . ?
